data_4502597
loop_
_publ_author_name
'Li, Baiyan'
'Peng, Yu'
'Li, Guanghua'
'Hua, Jia'
'Yu, Yang'
'Jin, Di'
'Shi, Zhan'
'Feng, Shouhua'

_publ_section_title
;
 Design and Construction of Coordination Polymers by
 4-Amino-3,5-bis(n-pyridyl)-1,2,4-triazole (n= 2, 3, 4) Isomers in a
 Copper(I) Halide System: Diverse Structures Tuned by Isomeric and Anion
 Effects
;
_journal_issue 5
_journal_name_full 'Crystal Growth &amp; Design'
_journal_page_first 2192
_journal_paper_doi 10.1021/cg901438x
_journal_volume 10
_journal_year 2010
_chemical_formula_moiety 'C12 H10 Cu2 I2 N6, 0.5(I2)'
_chemical_formula_sum 'C12 H10 Cu2 I3 N6'
_chemical_formula_weight 746.04
_chemical_name_systematic
; 
 ? 
;
_space_group_IT_number 14
_symmetry_cell_setting monoclinic
_symmetry_space_group_name_Hall '-P 2ybc'
_symmetry_space_group_name_H-M 'P 1 21/c 1'
_atom_sites_solution_hydrogens geom
_atom_sites_solution_primary direct
_atom_sites_solution_secondary difmap
_audit_creation_method SHELXL-97
_cell_angle_alpha 90.00
_cell_angle_beta 108.21(3)
_cell_angle_gamma 90.00
_cell_formula_units_Z 4
_cell_length_a 7.4292(15)
_cell_length_b 14.559(3)
_cell_length_c 17.925(5)
_cell_measurement_reflns_used 4205
_cell_measurement_temperature 293(2)
_cell_measurement_theta_max 27.48
_cell_measurement_theta_min 3.04
_cell_volume 1841.7(8)
_computing_cell_refinement 'Bruker SMART'
_computing_data_collection 'Bruker SMART'
_computing_data_reduction 'Bruker SAINT'
_computing_molecular_graphics SHELXP-97
_computing_publication_material SHELXTL
_computing_structure_refinement 'SHELXL-97 (Sheldrick, 1997)'
_computing_structure_solution 'SHELXS-97 (Sheldrick, 1990)'
_diffrn_ambient_temperature 293(2)
_diffrn_detector_area_resol_mean 9.00cm
_diffrn_measured_fraction_theta_full 0.995
_diffrn_measured_fraction_theta_max 0.995
_diffrn_measurement_device_type 'CCD area detector'
_diffrn_measurement_method 'phi and omega scans'
_diffrn_radiation_monochromator graphite
_diffrn_radiation_source 'fine-focus sealed tube'
_diffrn_radiation_type MoK\a
_diffrn_radiation_wavelength 0.71073
_diffrn_reflns_av_R_equivalents 0.1087
_diffrn_reflns_av_sigmaI/netI 0.0937
_diffrn_reflns_limit_h_max 9
_diffrn_reflns_limit_h_min -9
_diffrn_reflns_limit_k_max 18
_diffrn_reflns_limit_k_min -18
_diffrn_reflns_limit_l_max 20
_diffrn_reflns_limit_l_min -23
_diffrn_reflns_number 17757
_diffrn_reflns_theta_full 27.48
_diffrn_reflns_theta_max 27.48
_diffrn_reflns_theta_min 3.04
_diffrn_standards_decay_% none
_diffrn_standards_interval_count none
_diffrn_standards_interval_time none
_diffrn_standards_number none
_exptl_absorpt_coefficient_mu 7.344
_exptl_absorpt_correction_T_max 0.267
_exptl_absorpt_correction_T_min 0.174
_exptl_absorpt_correction_type empirical
_exptl_absorpt_process_details SADABS
_exptl_crystal_colour Red
_exptl_crystal_density_diffrn 2.691
_exptl_crystal_density_meas ?
_exptl_crystal_density_method 'not measured'
_exptl_crystal_description Block
_exptl_crystal_F_000 1364
_exptl_crystal_size_max 0.25
_exptl_crystal_size_mid 0.22
_exptl_crystal_size_min 0.18
_refine_diff_density_max 2.481
_refine_diff_density_min -2.155
_refine_diff_density_rms 0.237
_refine_ls_extinction_method none
_refine_ls_goodness_of_fit_ref 1.107
_refine_ls_hydrogen_treatment mixed
_refine_ls_matrix_type full
_refine_ls_number_parameters 238
_refine_ls_number_reflns 4205
_refine_ls_number_restraints 3
_refine_ls_restrained_S_all 1.107
_refine_ls_R_factor_all 0.0882
_refine_ls_R_factor_gt 0.0728
_refine_ls_shift/su_max 0.000
_refine_ls_shift/su_mean 0.000
_refine_ls_structure_factor_coef Fsqd
_refine_ls_weighting_details 'calc w=1/[\s^2^(Fo^2^)+(0.0000P)^2^+37.4710P] where P=(Fo^2^+2Fc^2^)/3'
_refine_ls_weighting_scheme calc
_refine_ls_wR_factor_gt 0.1668
_refine_ls_wR_factor_ref 0.1752
_reflns_number_gt 3294
_reflns_number_total 4205
_reflns_threshold_expression >2sigma(I)
_cod_data_source_file cg901438x_si_002.cif
_cod_data_source_block Compound-3
_cod_depositor_comments
;
The following automatic conversions were performed:

'_symmetry_cell_setting' value 'Monoclinic' changed to 'monoclinic'
according to /home/saulius/struct/CIF-dictionaries/cif_core.dic
dictionary named 'cif_core.dic' version 2.4.2 from 2011-04-26.

Automatic conversion script
Id: cif_fix_values 1715 2011-07-08 13:25:40Z adriana 

The following automatic conversions were performed:

'_exptl_crystal_density_meas' value 'none' was changed to '?' - the
value is perceived as not measured.

Automatic conversion script
Id: cif_fix_values 3008 2015-01-20 13:52:24Z robertas 
;
_cod_original_cell_volume 1841.7(7)
_cod_original_sg_symbol_H-M P21/C
_cod_database_code 4502597

loop_
_symmetry_equiv_pos_as_xyz
'x, y, z'
'-x, y+1/2, -z+1/2'
'-x, -y, -z'
'x, -y-1/2, z-1/2'

loop_
_atom_site_label
_atom_site_type_symbol
_atom_site_fract_x
_atom_site_fract_y
_atom_site_fract_z
_atom_site_U_iso_or_equiv
_atom_site_adp_type
_atom_site_occupancy
_atom_site_symmetry_multiplicity
_atom_site_calc_flag
_atom_site_refinement_flags
Cu1 Cu 0.7150(3) -0.18426(14) -0.12606(10) 0.0527(5) Uani 1 1 d .
Cu2 Cu 0.5002(2) -0.10504(10) -0.30176(9) 0.0372(4) Uani 1 1 d .
I1 I 0.87037(13) -0.11783(6) -0.22307(6) 0.0420(2) Uani 1 1 d .
I2 I 0.38389(14) 0.05401(6) -0.27602(6) 0.0501(3) Uani 1 1 d .
I3 I 0.53157(15) -0.48869(6) -0.41870(6) 0.0498(3) Uani 1 1 d .
N1 N 0.4493(14) -0.2209(6) -0.1755(5) 0.0289(19) Uani 1 1 d .
N2 N 0.3739(13) -0.2070(6) -0.2557(5) 0.0295(19) Uani 1 1 d .
N3 N 0.1999(13) -0.3086(6) -0.2199(6) 0.032(2) Uani 1 1 d .
N4 N 0.0493(16) -0.3642(9) -0.2170(8) 0.050(3) Uani 1 1 d D
N5 N 0.4522(14) -0.3641(7) 0.0838(5) 0.032(2) Uani 1 1 d .
N6 N -0.1143(15) -0.2947(9) -0.5181(6) 0.045(3) Uani 1 1 d .
C1 C 0.3413(15) -0.2816(7) -0.1542(6) 0.028(2) Uani 1 1 d .
C2 C 0.2263(16) -0.2609(8) -0.2801(7) 0.033(2) Uani 1 1 d .
C3 C 0.3656(19) -0.4224(9) 0.0240(7) 0.038(3) Uani 1 1 d .
C4 C 0.3260(18) -0.3994(8) -0.0545(8) 0.036(3) Uani 1 1 d .
C5 C 0.3710(17) -0.3100(8) -0.0718(7) 0.033(2) Uani 1 1 d .
C6 C 0.4482(19) -0.2501(8) -0.0122(7) 0.037(3) Uani 1 1 d .
C7 C 0.489(2) -0.2797(9) 0.0642(7) 0.040(3) Uani 1 1 d .
C8 C -0.0746(19) -0.2098(11) -0.4872(8) 0.047(3) Uani 1 1 d .
C9 C 0.036(2) -0.1966(10) -0.4093(9) 0.044(3) Uani 1 1 d .
C10 C 0.1065(17) -0.2718(9) -0.3613(7) 0.038(3) Uani 1 1 d .
C11 C 0.068(2) -0.3588(9) -0.3942(8) 0.043(3) Uani 1 1 d .
C12 C -0.042(2) -0.3665(11) -0.4716(8) 0.048(3) Uani 1 1 d .
H9 H 0.08(3) -0.151(13) -0.385(11) 0.080 Uiso 1 1 d .
H6 H 0.45(2) -0.185(12) -0.033(10) 0.080 Uiso 1 1 d .
H8 H -0.13(3) -0.158(12) -0.526(11) 0.080 Uiso 1 1 d .
H4 H 0.29(2) -0.460(12) -0.096(10) 0.080 Uiso 1 1 d .
H11 H 0.11(3) -0.409(12) -0.365(11) 0.080 Uiso 1 1 d .
H12 H -0.09(2) -0.427(12) -0.502(10) 0.080 Uiso 1 1 d .
H7 H 0.56(2) -0.230(12) 0.113(10) 0.080 Uiso 1 1 d .
H3 H 0.32(2) -0.490(12) 0.041(10) 0.080 Uiso 1 1 d .
H4A H 0.03(2) -0.412(7) -0.246(8) 0.080 Uiso 1 1 d D
H4B H -0.048(13) -0.330(9) -0.228(9) 0.080 Uiso 1 1 d D

loop_
_atom_site_aniso_label
_atom_site_aniso_U_11
_atom_site_aniso_U_22
_atom_site_aniso_U_33
_atom_site_aniso_U_23
_atom_site_aniso_U_13
_atom_site_aniso_U_12
Cu1 0.0419(9) 0.0748(13) 0.0326(9) 0.0122(8) -0.0010(7) -0.0140(8)
Cu2 0.0504(9) 0.0375(8) 0.0255(7) -0.0035(6) 0.0147(7) -0.0023(6)
I1 0.0397(4) 0.0468(5) 0.0422(5) 0.0042(4) 0.0165(4) 0.0023(3)
I2 0.0526(5) 0.0354(5) 0.0720(7) -0.0056(4) 0.0334(5) 0.0023(4)
I3 0.0670(6) 0.0368(5) 0.0479(5) 0.0084(4) 0.0213(5) 0.0020(4)
N1 0.042(5) 0.030(5) 0.015(4) -0.002(3) 0.009(4) -0.002(4)
N2 0.028(5) 0.034(5) 0.021(4) 0.001(4) -0.001(4) -0.004(4)
N3 0.030(5) 0.032(5) 0.028(5) 0.007(4) 0.003(4) -0.006(4)
N4 0.038(6) 0.051(7) 0.054(8) 0.004(6) 0.006(6) -0.019(5)
N5 0.039(5) 0.034(5) 0.022(5) 0.005(4) 0.006(4) -0.001(4)
N6 0.030(5) 0.067(8) 0.030(6) -0.017(5) -0.001(4) 0.003(5)
C1 0.029(5) 0.032(5) 0.023(5) -0.005(4) 0.007(5) 0.000(4)
C2 0.025(5) 0.028(5) 0.040(7) -0.007(5) 0.003(5) -0.001(4)
C3 0.052(7) 0.036(6) 0.028(6) -0.003(5) 0.013(6) -0.007(5)
C4 0.045(7) 0.032(6) 0.034(6) -0.003(5) 0.015(6) -0.002(5)
C5 0.038(6) 0.038(6) 0.027(6) 0.001(5) 0.015(5) 0.000(5)
C6 0.045(7) 0.033(6) 0.030(6) 0.000(5) 0.008(5) -0.009(5)
C7 0.060(8) 0.036(6) 0.026(6) 0.000(5) 0.017(6) 0.000(6)
C8 0.038(7) 0.062(9) 0.031(7) -0.010(6) -0.003(6) 0.006(6)
C9 0.044(7) 0.043(7) 0.043(8) -0.004(6) 0.013(6) -0.004(6)
C10 0.034(6) 0.056(8) 0.026(6) -0.012(5) 0.009(5) -0.009(5)
C11 0.046(7) 0.041(7) 0.034(7) -0.011(5) 0.000(6) -0.003(6)
C12 0.049(8) 0.061(9) 0.025(6) -0.007(6) 0.000(6) 0.002(7)

loop_
_atom_type_symbol
_atom_type_description
_atom_type_scat_dispersion_real
_atom_type_scat_dispersion_imag
_atom_type_scat_source
C C 0.0033 0.0016 'International Tables Vol C Tables 4.2.6.8 and 6.1.1.4'
H H 0.0000 0.0000 'International Tables Vol C Tables 4.2.6.8 and 6.1.1.4'
Cu Cu 0.3201 1.2651 'International Tables Vol C Tables 4.2.6.8 and 6.1.1.4'
I I -0.4742 1.8119 'International Tables Vol C Tables 4.2.6.8 and 6.1.1.4'
N N 0.0061 0.0033 'International Tables Vol C Tables 4.2.6.8 and 6.1.1.4'

loop_
_geom_angle_atom_site_label_1
_geom_angle_atom_site_label_2
_geom_angle_atom_site_label_3
_geom_angle
_geom_angle_site_symmetry_1
_geom_angle_site_symmetry_3
N1 Cu1 N6 130.2(4) . 4_656
N1 Cu1 I1 113.5(3) . .
N6 Cu1 I1 115.9(3) 4_656 .
N5 Cu2 N2 106.8(4) 4 .
N5 Cu2 I2 114.9(3) 4 .
N2 Cu2 I2 110.9(3) . .
N5 Cu2 I1 110.2(3) 4 .
N2 Cu2 I1 105.1(3) . .
I2 Cu2 I1 108.46(6) . .
Cu1 I1 Cu2 77.11(6) . .
C1 N1 N2 108.1(9) . .
C1 N1 Cu1 131.4(8) . .
N2 N1 Cu1 116.9(7) . .
C2 N2 N1 106.6(9) . .
C2 N2 Cu2 137.4(8) . .
N1 N2 Cu2 115.7(7) . .
C2 N3 C1 106.1(9) . .
C2 N3 N4 130.4(10) . .
C1 N3 N4 122.9(10) . .
N3 N4 H4A 118(10) . .
N3 N4 H4B 107(10) . .
H4A N4 H4B 112(14) . .
C7 N5 C3 117.0(10) . .
C7 N5 Cu2 119.2(8) . 4_556
C3 N5 Cu2 123.5(8) . 4_556
C12 N6 C8 117.7(11) . .
C12 N6 Cu1 119.9(9) . 4_455
C8 N6 Cu1 122.4(10) . 4_455
N1 C1 N3 108.3(9) . .
N1 C1 C5 123.9(10) . .
N3 C1 C5 127.8(10) . .
N2 C2 N3 110.9(10) . .
N2 C2 C10 125.9(11) . .
N3 C2 C10 123.2(10) . .
N5 C3 C4 123.3(11) . .
N5 C3 H3 116(9) . .
C4 C3 H3 120(9) . .
C3 C4 C5 117.3(11) . .
C3 C4 H4 115(9) . .
C5 C4 H4 127(9) . .
C6 C5 C4 119.6(11) . .
C6 C5 C1 119.9(11) . .
C4 C5 C1 120.5(11) . .
C5 C6 C7 119.3(11) . .
C5 C6 H6 112(10) . .
C7 C6 H6 129(10) . .
N5 C7 C6 123.5(12) . .
N5 C7 H7 118(9) . .
C6 C7 H7 119(9) . .
N6 C8 C9 121.5(14) . .
N6 C8 H8 114(10) . .
C9 C8 H8 125(10) . .
C10 C9 C8 120.1(13) . .
C10 C9 H9 107(10) . .
C8 C9 H9 132(10) . .
C9 C10 C11 118.0(12) . .
C9 C10 C2 121.8(11) . .
C11 C10 C2 120.2(12) . .
C12 C11 C10 118.6(13) . .
C12 C11 H11 121(10) . .
C10 C11 H11 121(10) . .
N6 C12 C11 124.1(14) . .
N6 C12 H12 110(10) . .
C11 C12 H12 126(10) . .

loop_
_geom_bond_atom_site_label_1
_geom_bond_atom_site_label_2
_geom_bond_distance
_geom_bond_site_symmetry_2
Cu1 N1 1.968(10) .
Cu1 N6 1.978(10) 4_656
Cu1 I1 2.558(2) .
Cu2 N5 2.019(9) 4
Cu2 N2 2.061(9) .
Cu2 I2 2.5633(18) .
Cu2 I1 2.676(2) .
I3 I3 2.823(2) 3_644
N1 C1 1.328(14) .
N1 N2 1.384(12) .
N2 C2 1.308(14) .
N3 C2 1.348(15) .
N3 C1 1.369(14) .
N3 N4 1.396(14) .
N4 H4A 0.85(11) .
N4 H4B 0.85(12) .
N5 C7 1.331(15) .
N5 C3 1.361(15) .
N5 Cu2 2.019(9) 4_556
N6 C12 1.340(19) .
N6 C8 1.349(18) .
N6 Cu1 1.978(10) 4_455
C1 C5 1.482(15) .
C2 C10 1.458(16) .
C3 C4 1.386(17) .
C3 H3 1.10(17) .
C4 C5 1.403(16) .
C4 H4 1.13(17) .
C5 C6 1.359(16) .
C6 C7 1.377(17) .
C6 H6 1.03(17) .
C7 H7 1.12(17) .
C8 C9 1.395(19) .
C8 H8 1.02(18) .
C9 C10 1.388(19) .
C9 H9 0.82(18) .
C10 C11 1.389(17) .
C11 C12 1.378(18) .
C11 H11 0.90(18) .
C12 H12 1.03(18) .

loop_
_geom_hbond_atom_site_label_D
_geom_hbond_atom_site_label_H
_geom_hbond_atom_site_label_A
_geom_hbond_distance_DH
_geom_hbond_distance_HA
_geom_hbond_distance_DA
_geom_hbond_angle_DHA
_geom_hbond_site_symmetry_A
N4 H4A I1 0.85(11) 3.19(7) 3.942(13) 149(12) 2_644
N4 H4B I1 0.85(12) 3.16(10) 3.816(13) 136(12) 1_455
